data_7124299
loop_
_publ_author_name
'Phan Thi Thanh , Nga'
'Tone, Masaya'
'Inoue, Hayato'
'Fujisawa, Ikuhide'
'Iwasa, Seiji'

_publ_section_title
;
 Highly Stereoselective Intramolecular Buchner Reaction of Diazoacetamides
 Catalyzed by a Ru(II)-Pheox Complex
;
_journal_name_full 'Chemical Communications'
_journal_paper_doi 10.1039/C9CC06889A
_journal_year 2019
_chemical_absolute_configuration ad
_chemical_formula_sum 'C16 H13 Cl2 N O'
_chemical_formula_weight 306.17
_space_group_crystal_system orthorhombic
_space_group_IT_number 19
_space_group_name_Hall 'P 2ac 2ab'
_space_group_name_H-M_alt 'P 21 21 21'
_symmetry_space_group_name_Hall 'P 2ac 2ab'
_symmetry_space_group_name_H-M 'P 21 21 21'
_atom_sites_solution_hydrogens difmap
_atom_sites_solution_primary direct
_atom_sites_solution_secondary difmap
_audit_creation_method SHELXL-2018/1
_audit_update_record
;
2019-09-05 deposited with the CCDC.    2019-10-09 downloaded from the CCDC.
;
_cell_angle_alpha 90
_cell_angle_beta 90
_cell_angle_gamma 90
_cell_formula_units_Z 4
_cell_length_a 5.7489(4)
_cell_length_b 10.8111(7)
_cell_length_c 22.1649(14)
_cell_measurement_reflns_used 6506
_cell_measurement_temperature 120
_cell_measurement_theta_max 25.0
_cell_measurement_theta_min 2.6
_cell_volume 1377.59(16)
_computing_cell_refinement
;
Rigaku CrystalClear-SM Expert 2.0 r16
;
_computing_data_collection
;
Rigaku CrystalClear-SM Expert 2.0 r16
;
_computing_data_reduction
;
Rigaku CrystalClear-SM Expert 2.0 r16
;
_computing_molecular_graphics 'Yadokari-XG 2009 (Wakita Nemoto et al., 2009)'
_computing_publication_material 'Yadokari-XG 2009 (Wakita,Nemoto et al., 2009)'
_computing_structure_refinement 'SHELXL-2018/1 (Sheldrick, 2018)'
_computing_structure_solution 'SIR2014 (Burla, Caliandro et al., 2015)'
_diffrn_ambient_temperature 120
_diffrn_detector_area_resol_mean 14.7059
_diffrn_measured_fraction_theta_full 0.997
_diffrn_measured_fraction_theta_max 0.995
_diffrn_measurement_device_type
;
AFC7R, 4-circle diffractometer with Mercury CCD camera (Rigaku Corp.)
Rigaku CrystalClear-SM Expert 2.0 r16
;
_diffrn_measurement_method
;
Oscillation method with Fine-Slice process
profile data from \f-scans
;
_diffrn_radiation_monochromator 'Graphite Monochromator'
_diffrn_radiation_probe x-ray
_diffrn_radiation_type MoK\a
_diffrn_radiation_wavelength 0.71075
_diffrn_reflns_av_R_equivalents 0.0353
_diffrn_reflns_av_unetI/netI 0.0353
_diffrn_reflns_Laue_measured_fraction_full 0.997
_diffrn_reflns_Laue_measured_fraction_max 0.995
_diffrn_reflns_limit_h_max 7
_diffrn_reflns_limit_h_min -8
_diffrn_reflns_limit_k_max 15
_diffrn_reflns_limit_k_min -15
_diffrn_reflns_limit_l_max 31
_diffrn_reflns_limit_l_min -31
_diffrn_reflns_number 17718
_diffrn_reflns_point_group_measured_fraction_full 0.998
_diffrn_reflns_point_group_measured_fraction_max 0.995
_diffrn_reflns_theta_full 25.242
_diffrn_reflns_theta_max 30.991
_diffrn_reflns_theta_min 2.632
_diffrn_source 'Rotating Anode'
_exptl_absorpt_coefficient_mu 0.465
_exptl_absorpt_correction_T_max 0.915
_exptl_absorpt_correction_T_min 0.819
_exptl_absorpt_correction_type numerical
_exptl_absorpt_process_details 'NUMABS (Rigaku Corp.)'
_exptl_crystal_colour brown
_exptl_crystal_density_diffrn 1.476
_exptl_crystal_description Block
_exptl_crystal_F_000 632
_exptl_crystal_recrystallization_method 'Re-crystallisation from solvent'
_exptl_crystal_size_max 0.40
_exptl_crystal_size_mid 0.20
_exptl_crystal_size_min 0.10
_refine_diff_density_max 0.290
_refine_diff_density_min -0.290
_refine_diff_density_rms 0.058
_refine_ls_abs_structure_details
;
 Flack x determined using 1546 quotients [(I+)-(I-)]/[(I+)+(I-)]
 (Parsons, Flack and Wagner, Acta Cryst. B69 (2013) 249-259).
;
_refine_ls_abs_structure_Flack -0.05(2)
_refine_ls_extinction_method none
_refine_ls_goodness_of_fit_ref 1.080
_refine_ls_hydrogen_treatment refall
_refine_ls_matrix_type full
_refine_ls_number_parameters 233
_refine_ls_number_reflns 4377
_refine_ls_number_restraints 0
_refine_ls_restrained_S_all 1.080
_refine_ls_R_factor_all 0.0422
_refine_ls_R_factor_gt 0.0365
_refine_ls_shift/su_max 0.000
_refine_ls_shift/su_mean 0.000
_refine_ls_structure_factor_coef Fsqd
_refine_ls_weighting_details 'w=1/[\s^2^(Fo^2^)+(0.0451P)^2^+0.2020P] where P=(Fo^2^+2Fc^2^)/3'
_refine_ls_weighting_scheme calc
_refine_ls_wR_factor_gt 0.0854
_refine_ls_wR_factor_ref 0.0895
_reflns_Friedel_coverage 0.732
_reflns_Friedel_fraction_full 1.000
_reflns_Friedel_fraction_max 0.995
_reflns_number_gt 3996
_reflns_number_total 4377
_reflns_threshold_expression 'I > 2\s(I)'
_cod_data_source_file c9cc06889a2.cif
_cod_data_source_block iw1203
_cod_depositor_comments
;
The following automatic conversions were performed:

'_exptl_absorpt_correction_type' value 'Numerical' changed to
'numerical' according to
/home/data/users/saulius/crontab/automatic-downloads/rss-feeds/RSC/lib/dictionaries/cif_core.dic
dictionary named 'cif_core.dic' version 2.4.2 from 2011-04-26.

Automatic conversion script
Id: cif_fix_values 4973 2017-02-22 13:04:09Z antanas 
;
_cod_database_code 7124299
_shelx_shelxl_version_number 2018/1
_shelx_space_group_comment
;
The symmetry employed for this shelxl refinement is uniquely defined
by the following loop, which should always be used as a source of
symmetry information in preference to the above space-group names.
They are only intended as comments.
;
_shelx_estimated_absorpt_t_min 0.836
_shelx_estimated_absorpt_t_max 0.955

loop_
_space_group_symop_operation_xyz
'x, y, z'
'-x+1/2, -y, z+1/2'
'x+1/2, -y+1/2, -z'
'-x, y+1/2, -z+1/2'

loop_
_atom_site_label
_atom_site_type_symbol
_atom_site_fract_x
_atom_site_fract_y
_atom_site_fract_z
_atom_site_U_iso_or_equiv
_atom_site_adp_type
_atom_site_occupancy
_atom_site_site_symmetry_order
_atom_site_calc_flag
C2 C -0.2799(4) 0.2729(2) 0.43756(9) 0.0181(4) Uani 1 1 d
C4 C -0.1451(4) 0.1297(2) 0.35712(10) 0.0196(4) Uani 1 1 d
C6 C 0.2201(4) 0.1314(2) 0.29748(9) 0.0193(4) Uani 1 1 d
C1 C -0.1328(4) 0.4541(2) 0.39114(10) 0.0199(4) Uani 1 1 d
C3 C -0.0722(4) 0.22966(19) 0.40032(9) 0.0173(4) Uani 1 1 d
C5 C -0.0077(4) 0.0845(2) 0.31315(10) 0.0202(4) Uani 1 1 d
C7 C 0.3045(4) 0.2474(2) 0.30237(10) 0.0214(4) Uani 1 1 d
C8 C 0.1768(4) 0.3515(2) 0.32708(10) 0.0215(4) Uani 1 1 d
C9 C 0.0058(4) 0.34505(19) 0.36805(9) 0.0175(4) Uani 1 1 d
C10 C -0.5009(4) 0.4658(2) 0.45507(10) 0.0196(4) Uani 1 1 d
C11 C -0.4398(3) 0.54854(19) 0.50804(10) 0.0176(4) Uani 1 1 d
C12 C -0.2319(4) 0.5369(2) 0.53983(9) 0.0192(4) Uani 1 1 d
H1 H 0.049(5) 0.202(3) 0.4278(12) 0.026(7) Uiso 1 1 d
H2 H -0.301(5) 0.094(2) 0.3620(10) 0.014(6) Uiso 1 1 d
H4 H 0.455(5) 0.257(3) 0.2870(12) 0.025(7) Uiso 1 1 d
H6 H -0.210(5) 0.504(3) 0.3597(13) 0.031(8) Uiso 1 1 d
H7 H -0.023(5) 0.515(3) 0.4138(12) 0.020(6) Uiso 1 1 d
H3 H -0.061(5) 0.012(3) 0.2900(12) 0.023(7) Uiso 1 1 d
H8 H -0.611(5) 0.408(2) 0.4660(11) 0.014(6) Uiso 1 1 d
H5 H 0.223(5) 0.435(3) 0.3117(12) 0.023(7) Uiso 1 1 d
H9 H -0.572(5) 0.516(3) 0.4272(12) 0.023(7) Uiso 1 1 d
H11 H -0.051(5) 0.603(2) 0.6126(12) 0.017(6) Uiso 1 1 d
H12 H -0.668(5) 0.765(3) 0.5925(13) 0.027(7) Uiso 1 1 d
N1 N -0.3069(3) 0.39665(17) 0.43016(8) 0.0185(3) Uani 1 1 d
O1 O -0.4067(3) 0.20616(15) 0.46780(7) 0.0221(3) Uani 1 1 d
Cl1 Cl 0.39631(9) 0.02085(5) 0.26105(2) 0.02446(13) Uani 1 1 d
Cl2 Cl -0.30098(13) 0.78687(6) 0.67207(3) 0.03320(16) Uani 1 1 d
C13 C -0.1882(4) 0.6118(2) 0.59016(10) 0.0208(4) Uani 1 1 d
H10 H -0.127(6) 0.475(3) 0.5254(14) 0.039(9) Uiso 1 1 d
H13 H -0.755(4) 0.642(3) 0.5062(12) 0.019(7) Uiso 1 1 d
C14 C -0.3550(4) 0.6958(2) 0.60869(10) 0.0220(4) Uani 1 1 d
C15 C -0.5634(4) 0.7084(2) 0.57791(10) 0.0223(4) Uani 1 1 d
C16 C -0.6040(4) 0.6350(2) 0.52721(10) 0.0205(4) Uani 1 1 d

loop_
_atom_site_aniso_label
_atom_site_aniso_U_11
_atom_site_aniso_U_22
_atom_site_aniso_U_33
_atom_site_aniso_U_23
_atom_site_aniso_U_13
_atom_site_aniso_U_12
C2 0.0188(9) 0.0201(10) 0.0153(9) -0.0014(7) -0.0006(7) -0.0016(8)
C4 0.0199(10) 0.0168(9) 0.0220(10) -0.0008(8) 0.0007(7) -0.0006(8)
C6 0.0204(9) 0.0224(9) 0.0151(9) -0.0017(8) 0.0004(7) 0.0024(8)
C1 0.0227(9) 0.0178(9) 0.0192(9) 0.0006(8) 0.0034(7) -0.0007(8)
C3 0.0187(9) 0.0174(9) 0.0157(9) 0.0004(7) 0.0005(7) 0.0000(8)
C5 0.0219(9) 0.0197(10) 0.0190(10) -0.0043(8) -0.0008(8) -0.0011(8)
C7 0.0200(10) 0.0244(10) 0.0198(10) 0.0012(8) 0.0045(8) -0.0005(8)
C8 0.0239(10) 0.0185(9) 0.0222(10) 0.0005(8) 0.0034(8) -0.0009(8)
C9 0.0203(9) 0.0168(9) 0.0156(9) -0.0008(7) -0.0014(7) -0.0012(8)
C10 0.0176(9) 0.0208(10) 0.0203(10) -0.0032(8) -0.0008(7) 0.0018(9)
C11 0.0179(9) 0.0165(9) 0.0183(9) 0.0000(7) 0.0021(7) -0.0006(7)
C12 0.0202(9) 0.0193(10) 0.0181(9) 0.0009(8) 0.0011(7) 0.0027(8)
N1 0.0199(8) 0.0173(8) 0.0182(8) -0.0018(6) 0.0021(7) 0.0005(7)
O1 0.0224(7) 0.0220(7) 0.0219(7) -0.0009(6) 0.0055(6) -0.0042(7)
Cl1 0.0245(2) 0.0251(2) 0.0238(2) -0.0062(2) 0.00372(19) 0.0033(2)
Cl2 0.0496(4) 0.0240(3) 0.0259(3) -0.0082(2) -0.0100(3) 0.0057(3)
C13 0.0223(10) 0.0204(10) 0.0198(10) 0.0004(8) -0.0015(8) 0.0009(9)
C14 0.0320(11) 0.0165(9) 0.0175(9) -0.0006(7) -0.0001(8) -0.0013(8)
C15 0.0253(10) 0.0180(9) 0.0235(10) -0.0019(8) 0.0026(8) 0.0034(9)
C16 0.0208(9) 0.0177(9) 0.0229(10) -0.0025(8) 0.0003(8) 0.0024(8)

loop_
_atom_type_symbol
_atom_type_description
_atom_type_scat_dispersion_real
_atom_type_scat_dispersion_imag
_atom_type_scat_source
C C 0.0033 0.0016 'International Tables Vol C Tables 4.2.6.8 and 6.1.1.4'
H H 0.0000 0.0000 'International Tables Vol C Tables 4.2.6.8 and 6.1.1.4'
N N 0.0061 0.0033 'International Tables Vol C Tables 4.2.6.8 and 6.1.1.4'
O O 0.0106 0.0060 'International Tables Vol C Tables 4.2.6.8 and 6.1.1.4'
Cl Cl 0.1484 0.1585 'International Tables Vol C Tables 4.2.6.8 and 6.1.1.4'

loop_
_geom_angle_atom_site_label_1
_geom_angle_atom_site_label_2
_geom_angle_atom_site_label_3
_geom_angle
O1 C2 N1 125.4(2)
O1 C2 C3 125.5(2)
N1 C2 C3 109.07(18)
C5 C4 C3 124.0(2)
C5 C4 H2 118.1(14)
C3 C4 H2 117.9(14)
C7 C6 C5 129.2(2)
C7 C6 Cl1 117.44(17)
C5 C6 Cl1 113.11(16)
N1 C1 C9 103.29(17)
N1 C1 H6 110.2(17)
C9 C1 H6 115.2(17)
N1 C1 H7 113.5(15)
C9 C1 H7 109.6(15)
H6 C1 H7 105(2)
C4 C3 C9 112.07(17)
C4 C3 C2 110.30(17)
C9 C3 C2 103.65(17)
C4 C3 H1 112.3(17)
C9 C3 H1 109.8(17)
C2 C3 H1 108.3(16)
C4 C5 C6 125.3(2)
C4 C5 H3 118.9(16)
C6 C5 H3 115.8(16)
C6 C7 C8 124.7(2)
C6 C7 H4 113.8(19)
C8 C7 H4 121.5(19)
C9 C8 C7 125.9(2)
C9 C8 H5 118.2(16)
C7 C8 H5 115.8(16)
C8 C9 C3 125.65(19)
C8 C9 C1 125.1(2)
C3 C9 C1 109.16(17)
N1 C10 C11 114.83(17)
N1 C10 H8 106.2(16)
C11 C10 H8 110.7(16)
N1 C10 H9 113.1(17)
C11 C10 H9 105.9(17)
H8 C10 H9 106(2)
C12 C11 C16 119.1(2)
C12 C11 C10 122.46(19)
C16 C11 C10 118.31(19)
C11 C12 C13 120.3(2)
C11 C12 H10 115.8(19)
C13 C12 H10 124(2)
C2 N1 C10 123.36(18)
C2 N1 C1 114.33(17)
C10 N1 C1 122.17(18)
C14 C13 C12 119.4(2)
C14 C13 H11 119.5(16)
C12 C13 H11 120.9(16)
C13 C14 C15 121.2(2)
C13 C14 Cl2 119.12(18)
C15 C14 Cl2 119.69(18)
C14 C15 C16 119.0(2)
C14 C15 H12 117.4(18)
C16 C15 H12 123.6(18)
C11 C16 C15 120.9(2)
C11 C16 H13 120.0(16)
C15 C16 H13 119.0(15)

loop_
_geom_bond_atom_site_label_1
_geom_bond_atom_site_label_2
_geom_bond_distance
C2 O1 1.226(3)
C2 N1 1.356(3)
C2 C3 1.525(3)
C4 C5 1.346(3)
C4 C3 1.503(3)
C4 H2 0.98(3)
C6 C7 1.349(3)
C6 C5 1.447(3)
C6 Cl1 1.763(2)
C1 N1 1.461(3)
C1 C9 1.512(3)
C1 H6 0.99(3)
C1 H7 1.04(3)
C3 C9 1.506(3)
C3 H1 0.97(3)
C5 H3 0.99(3)
C7 C8 1.450(3)
C7 H4 0.94(3)
C8 C9 1.340(3)
C8 H5 1.00(3)
C10 N1 1.452(3)
C10 C11 1.517(3)
C10 H8 0.92(3)
C10 H9 0.92(3)
C11 C12 1.393(3)
C11 C16 1.395(3)
C12 C13 1.401(3)
C12 H10 0.95(3)
Cl2 C14 1.743(2)
C13 C14 1.383(3)
C13 H11 0.94(3)
C14 C15 1.386(3)
C15 C16 1.395(3)
C15 H12 0.91(3)
C16 H13 0.99(3)

loop_
_geom_hbond_atom_site_label_D
_geom_hbond_atom_site_label_H
_geom_hbond_atom_site_label_A
_geom_hbond_distance_DH
_geom_hbond_distance_HA
_geom_hbond_distance_DA
_geom_hbond_angle_DHA
_geom_hbond_site_symmetry_A
_geom_hbond_publ_flag
C3 H1 O1 0.97(3) 2.53(3) 3.151(3) 122(2) 3_556 yes
C1 H6 Cl1 0.99(3) 2.89(3) 3.768(2) 149(2) 4 yes
C10 H8 O1 0.92(3) 2.56(3) 3.438(3) 159(2) 3_456 yes

loop_
_geom_torsion_atom_site_label_1
_geom_torsion_atom_site_label_2
_geom_torsion_atom_site_label_3
_geom_torsion_atom_site_label_4
_geom_torsion
C5 C4 C3 C9 56.2(3)
C5 C4 C3 C2 171.1(2)
O1 C2 C3 C4 54.6(3)
N1 C2 C3 C4 -123.27(19)
O1 C2 C3 C9 174.7(2)
N1 C2 C3 C9 -3.1(2)
C3 C4 C5 C6 -5.6(4)
C7 C6 C5 C4 -29.6(4)
Cl1 C6 C5 C4 156.5(2)
C5 C6 C7 C8 1.8(4)
Cl1 C6 C7 C8 175.46(18)
C6 C7 C8 C9 27.3(4)
C7 C8 C9 C3 5.8(4)
C7 C8 C9 C1 -177.0(2)
C4 C3 C9 C8 -57.1(3)
C2 C3 C9 C8 -176.0(2)
C4 C3 C9 C1 125.28(19)
C2 C3 C9 C1 6.4(2)
N1 C1 C9 C8 175.3(2)
N1 C1 C9 C3 -7.1(2)
N1 C10 C11 C12 -15.3(3)
N1 C10 C11 C16 168.06(19)
C16 C11 C12 C13 -0.4(3)
C10 C11 C12 C13 -177.1(2)
O1 C2 N1 C10 -3.5(3)
C3 C2 N1 C10 174.36(18)
O1 C2 N1 C1 -179.3(2)
C3 C2 N1 C1 -1.4(2)
C11 C10 N1 C2 107.7(2)
C11 C10 N1 C1 -76.9(2)
C9 C1 N1 C2 5.3(2)
C9 C1 N1 C10 -170.53(18)
C11 C12 C13 C14 1.2(3)
C12 C13 C14 C15 -0.9(3)
C12 C13 C14 Cl2 178.98(17)
C13 C14 C15 C16 -0.2(3)
Cl2 C14 C15 C16 179.91(18)
C12 C11 C16 C15 -0.7(3)
C10 C11 C16 C15 176.1(2)
C14 C15 C16 C11 1.0(3)
